data_2106671
loop_
_publ_author_name
'Delaplane, R.G.'
'Olovsson, I.'
'Lundgren, J.O.'

_publ_section_title
;
 Hydrogen bond studies. XCVII. The crystal structure of
 trifluoromethanesulphonic acid dihydrate, H5 O2 C F3 S O3 at 225 and 85K
;
_journal_name_full 'Acta Crystallographica B (24,1968-38,1982)'
_journal_page_first 2202
_journal_page_last 2207
_journal_volume 31
_journal_year 1975
_chemical_formula_sum 'C H5 F3 O5 S'
_chemical_name_systematic 'H C F3 S O3 (H2 O)2'
_space_group_IT_number 14
_symmetry_space_group_name_Hall '-P 2ybc'
_symmetry_space_group_name_H-M 'P 1 21/c 1'
_cell_angle_alpha 90
_cell_angle_beta 97.556
_cell_angle_gamma 90
_cell_formula_units_Z 4
_cell_length_a 10.1192
_cell_length_b 8.87
_cell_length_c 7.7545
_cell_volume 689.979
_citation_journal_id_ASTM ACBCAR
_cod_data_source_file Delaplane_ACBCAR_1975_511.cif
_cod_data_source_block C1H5F3O5S1
_cod_original_cell_volume 689.9793
_cod_original_formula_sum 'C1 H5 F3 O5 S1'
_cod_database_code 2106671

loop_
_symmetry_equiv_pos_as_xyz
x,y,z
-x,y+1/2,-z+1/2
-x,-y,-z
x,-y-1/2,z-1/2

loop_
_atom_site_label
_atom_site_type_symbol
_atom_site_fract_x
_atom_site_fract_y
_atom_site_fract_z
_atom_site_occupancy
_atom_site_U_iso_or_equiv
H3 H+1 0.5175 -0.114 -0.3357 1 0.0
O5 O-2 0.74881 0.06839 -0.32831 1 0.0
H5 H+1 0.7572 0.0965 -0.2173 1 0.0
O1 O-2 0.64813 -0.09666 0.03708 1 0.0
O3 O-2 0.64672 0.0863 0.2711 1 0.0
H2 H+1 0.6008 -0.2126 -0.4056 1 0.0
H4 H+1 0.7527 0.1384 -0.3755 1 0.0
O2 O-2 0.74604 0.14547 0.01369 1 0.0
F3 F-1 0.93772 -0.0986 0.11974 1 0.0
C1 C+3 0.86802 -0.04019 0.23499 1 0.0
F2 F-1 0.93591 0.06837 0.31939 1 0.0
S1 S+5 0.70953 0.02927 0.129 1 0.0
H1 H+1 0.6553 -0.0061 -0.3683 1 0.0
O4 O-2 0.5815 -0.11911 -0.40538 1 0.0
F1 F-1 0.84892 -0.14604 0.34811 1 0.0
